data_7230688
loop_
_publ_author_name
'Gu, Yun-Feng'
'Liu, Xiao-Ting'
'Zhang, Ying'
'Zhang, Shu-Ming'
'Chang, Ze'
'Bu, Xian-He'

_publ_section_title
;
 Supramolecular recognition of benzene homologues in a 2D coordination
 polymer through variable inter-layer \p--\p interaction
;
_journal_issue 24
_journal_name_full CrystEngComm
_journal_page_first 3313
_journal_paper_doi 10.1039/C8CE00505B
_journal_volume 20
_journal_year 2018
_chemical_formula_sum 'C41 H26 Cd2 N6 O11'
_chemical_formula_weight 1003.50
_space_group_crystal_system monoclinic
_space_group_IT_number 14
_space_group_name_Hall '-P 2ybc'
_space_group_name_H-M_alt 'P 1 21/c 1'
_symmetry_space_group_name_Hall '-P 2ybc'
_symmetry_space_group_name_H-M 'P 1 21/c 1'
_atom_sites_solution_hydrogens geom
_audit_creation_method SHELXL-2016/6
_audit_update_record
;
2018-03-31 deposited with the CCDC.
2018-05-08 downloaded from the CCDC.
;
_cell_angle_alpha 90
_cell_angle_beta 102.7310(10)
_cell_angle_gamma 90
_cell_formula_units_Z 4
_cell_length_a 16.0536(2)
_cell_length_b 17.8754(2)
_cell_length_c 15.69530(10)
_cell_measurement_reflns_used 16451
_cell_measurement_temperature 293(2)
_cell_measurement_theta_max 1.00000
_cell_measurement_theta_min 0.75854
_cell_volume 4393.27(8)
_computing_structure_refinement 'SHELXL-2016/6 (Sheldrick, 2016)'
_diffrn_ambient_temperature 293(2)
_diffrn_measured_fraction_theta_full 1.000
_diffrn_measured_fraction_theta_max 0.973
_diffrn_measurement_device_type 'XtaLAB AFC12 (RINC): Kappa single'
_diffrn_radiation_type CuK\a
_diffrn_radiation_wavelength 1.54178
_diffrn_reflns_av_R_equivalents 0.0277
_diffrn_reflns_av_unetI/netI 0.0308
_diffrn_reflns_Laue_measured_fraction_full 1.000
_diffrn_reflns_Laue_measured_fraction_max 0.973
_diffrn_reflns_limit_h_max 19
_diffrn_reflns_limit_h_min -19
_diffrn_reflns_limit_k_max 17
_diffrn_reflns_limit_k_min -22
_diffrn_reflns_limit_l_max 19
_diffrn_reflns_limit_l_min -18
_diffrn_reflns_number 24705
_diffrn_reflns_point_group_measured_fraction_full 1.000
_diffrn_reflns_point_group_measured_fraction_max 0.973
_diffrn_reflns_theta_full 67.679
_diffrn_reflns_theta_max 74.170
_diffrn_reflns_theta_min 3.753
_exptl_absorpt_coefficient_mu 8.293
_exptl_absorpt_correction_type multi-scan
_exptl_crystal_colour colorless
_exptl_crystal_density_diffrn 1.517
_exptl_crystal_description block
_exptl_crystal_F_000 1992.0
_exptl_crystal_size_max 0.22
_exptl_crystal_size_mid 0.20
_exptl_crystal_size_min 0.18
_exptl_transmission_factor_max 0.225
_exptl_transmission_factor_min 0.202
_refine_diff_density_max 0.780
_refine_diff_density_min -0.775
_refine_diff_density_rms 0.091
_refine_ls_extinction_method none
_refine_ls_goodness_of_fit_ref 0.910
_refine_ls_hydrogen_treatment constr
_refine_ls_matrix_type full
_refine_ls_number_parameters 542
_refine_ls_number_reflns 8700
_refine_ls_number_restraints 0
_refine_ls_restrained_S_all 0.910
_refine_ls_R_factor_all 0.0313
_refine_ls_R_factor_gt 0.0297
_refine_ls_shift/su_max 0.004
_refine_ls_shift/su_mean 0.000
_refine_ls_structure_factor_coef Fsqd
_refine_ls_weighting_details 'w=1/[\s^2^(Fo^2^)+(0.0560P)^2^+8.4613P] where P=(Fo^2^+2Fc^2^)/3'
_refine_ls_weighting_scheme calc
_refine_ls_wR_factor_gt 0.0838
_refine_ls_wR_factor_ref 0.0851
_reflns_Friedel_coverage 0.000
_reflns_number_gt 8152
_reflns_number_total 8700
_reflns_threshold_expression 'I > 2\s(I)'
_cod_data_source_file c8ce00505b2.cif
_cod_data_source_block 2
_cod_depositor_comments 'Adding full bibliography for 7230687--7230689.cif.'
_cod_database_code 7230688
_shelx_shelxl_version_number 2016/6
_shelx_space_group_comment
;
The symmetry employed for this shelxl refinement is uniquely defined
by the following loop, which should always be used as a source of
symmetry information in preference to the above space-group names.
They are only intended as comments.
;
_shelx_estimated_absorpt_t_min 0.827
_shelx_estimated_absorpt_t_max 1.419

loop_
_space_group_symop_operation_xyz
'x, y, z'
'-x, y+1/2, -z+1/2'
'-x, -y, -z'
'x, -y-1/2, z-1/2'

loop_
_atom_site_label
_atom_site_type_symbol
_atom_site_fract_x
_atom_site_fract_y
_atom_site_fract_z
_atom_site_U_iso_or_equiv
_atom_site_adp_type
_atom_site_occupancy
_atom_site_site_symmetry_order
_atom_site_calc_flag
_atom_site_refinement_flags_posn
_atom_site_refinement_flags_adp
C61 C 0.5416(3) 0.1462(4) 0.8192(3) 0.0651(15) Uani 1 1 d . .
H61 H 0.579323 0.161899 0.785614 0.078 Uiso 1 1 calc R U
C42 C 0.92302(18) -0.00315(15) 0.80342(17) 0.0186(5) Uani 1 1 d . .
C45 C 1.05584(17) 0.13328(15) 0.91572(17) 0.0166(5) Uani 1 1 d . .
C46 C 1.08895(17) 0.12031(14) 0.83474(17) 0.0154(5) Uani 1 1 d . .
C43 C 0.88825(17) 0.06948(15) 0.76046(16) 0.0154(5) Uani 1 1 d . .
N5 N 0.85573(15) -0.15456(13) 0.62172(15) 0.0187(5) Uani 1 1 d . .
C26 C 0.81327(17) -0.09350(15) 0.58552(17) 0.0184(5) Uani 1 1 d . .
H26 H 0.837204 -0.064365 0.548019 0.022 Uiso 1 1 calc R U
C28 C 0.6996(2) -0.11550(18) 0.6590(2) 0.0281(7) Uani 1 1 d . .
H28 H 0.647380 -0.102597 0.671332 0.034 Uiso 1 1 calc R U
O23 O 0.96762(12) 0.06499(11) 0.56061(12) 0.0202(4) Uani 1 1 d . .
Cd1 Cd 1.02369(2) 0.37330(2) 0.59270(2) 0.01648(6) Uani 1 1 d . .
Cd2 Cd 1.00448(2) 0.18252(2) 0.39200(2) 0.01427(6) Uani 1 1 d . .
O3 O 1.13085(13) 0.28328(11) 0.61288(12) 0.0215(4) Uani 1 1 d . .
O10 O 1.05376(12) 0.15744(11) 0.53513(11) 0.0188(4) Uani 1 1 d . .
N4 N 0.61901(15) 0.12895(13) 0.51223(16) 0.0207(5) Uani 1 1 d . .
O6 O 1.07310(13) 0.41573(11) 0.47537(12) 0.0215(4) Uani 1 1 d . .
O2 O 1.12532(14) 0.45915(13) 0.65967(15) 0.0327(5) Uani 1 1 d . .
N6 N 0.73316(14) 0.04269(13) 0.51953(15) 0.0182(5) Uani 1 1 d . .
C8 C 0.58326(17) 0.07932(16) 0.55633(18) 0.0191(5) Uani 1 1 d . .
C9 C 0.83324(18) 0.27368(15) 0.39645(17) 0.0187(5) Uani 1 1 d . .
H9 H 0.865055 0.310651 0.376590 0.022 Uiso 1 1 calc R U
N2 N 0.61696(14) 0.01392(13) 0.58616(15) 0.0194(5) Uani 1 1 d . .
C11 C 0.45502(18) 0.05232(17) 0.61863(19) 0.0233(6) Uani 1 1 d . .
H11 H 0.473911 0.003519 0.631032 0.028 Uiso 1 1 calc R U
C12 C 0.82099(17) 0.15157(16) 0.43954(17) 0.0174(5) Uani 1 1 d . .
H12 H 0.843918 0.103739 0.449193 0.021 Uiso 1 1 calc R U
N1 N 0.86586(14) 0.20406(13) 0.40890(14) 0.0170(4) Uani 1 1 d . .
C14 C 0.82111(18) -0.19522(16) 0.67715(19) 0.0220(6) Uani 1 1 d . .
H14 H 0.850657 -0.236939 0.703418 0.026 Uiso 1 1 calc R U
C15 C 0.50102(18) 0.10159(16) 0.57837(19) 0.0208(6) Uani 1 1 d . .
C16 C 0.74093(17) 0.16554(16) 0.45772(17) 0.0186(5) Uani 1 1 d . .
C17 C 0.70745(18) 0.23830(16) 0.44286(18) 0.0215(6) Uani 1 1 d . .
H17 H 0.654239 0.249642 0.453786 0.026 Uiso 1 1 calc R U
C18 C 0.7435(2) -0.17781(17) 0.6969(2) 0.0286(7) Uani 1 1 d . .
H18 H 0.721213 -0.207617 0.735110 0.034 Uiso 1 1 calc R U
C19 C 0.69238(17) -0.00179(15) 0.56597(17) 0.0178(5) Uani 1 1 d . .
C20 C 0.4699(2) 0.17394(18) 0.5614(2) 0.0291(7) Uani 1 1 d . .
H20 H 0.500207 0.206738 0.533537 0.035 Uiso 1 1 calc R U
C21 C 0.73495(18) -0.07218(15) 0.60197(18) 0.0192(5) Uani 1 1 d . .
C22 C 0.69549(17) 0.10840(16) 0.49727(17) 0.0186(5) Uani 1 1 d . .
C23 C 0.39891(18) 0.19879(17) 0.5830(2) 0.0244(6) Uani 1 1 d . .
H23 H 0.380516 0.247874 0.571832 0.029 Uiso 1 1 calc R U
C24 C 0.75392(18) 0.29240(16) 0.41212(19) 0.0220(6) Uani 1 1 d . .
H24 H 0.732700 0.340766 0.401946 0.026 Uiso 1 1 calc R U
N7 N 0.38027(19) 0.07720(19) 0.6401(2) 0.0406(7) Uani 1 1 d . .
C27 C 0.3553(2) 0.15043(19) 0.6212(2) 0.0312(7) Uani 1 1 d . .
H27 H 0.305431 0.166941 0.636025 0.037 Uiso 1 1 calc R U
O11 O 1.01621(12) 0.30781(10) 0.42431(12) 0.0183(4) Uani 1 1 d . .
O1 O 1.00346(13) 0.47403(11) 0.69828(13) 0.0212(4) Uani 1 1 d . .
O8 O 0.99415(12) 0.20496(11) 0.24355(12) 0.0182(4) Uani 1 1 d . .
O5 O 0.93556(12) 0.27959(11) 0.60249(12) 0.0197(4) Uani 1 1 d . .
O4 O 0.89994(13) 0.43487(11) 0.51495(14) 0.0270(5) Uani 1 1 d . .
C36 C 0.94762(16) 0.25971(14) 0.68129(17) 0.0146(5) Uani 1 1 d . .
C30 C 1.07379(17) 0.11320(14) 0.67892(17) 0.0156(5) Uani 1 1 d . .
C29 C 1.02541(17) 0.11131(15) 0.58430(16) 0.0160(5) Uani 1 1 d . .
C39 C 0.89888(17) 0.19210(14) 0.70030(16) 0.0144(5) Uani 1 1 d . .
C40 C 0.94004(17) 0.12681(14) 0.73773(16) 0.0136(5) Uani 1 1 d . .
C41 C 0.81060(17) 0.19888(15) 0.68171(17) 0.0177(5) Uani 1 1 d . .
H41 H 0.784748 0.241366 0.653417 0.021 Uiso 1 1 calc R U
C44 C 0.80004(17) 0.07829(15) 0.74498(17) 0.0170(5) Uani 1 1 d . .
H44 H 0.766881 0.040636 0.761541 0.020 Uiso 1 1 calc R U
C50 C 1.03526(17) 0.12002(14) 0.75049(16) 0.0143(5) Uani 1 1 d . .
C47 C 1.16208(18) 0.10544(15) 0.69213(18) 0.0189(5) Uani 1 1 d . .
H47 H 1.186933 0.102109 0.644049 0.023 Uiso 1 1 calc R U
C48 C 1.17668(18) 0.11027(16) 0.84672(18) 0.0192(5) Uani 1 1 d . .
H48 H 1.210765 0.108705 0.902899 0.023 Uiso 1 1 calc R U
C49 C 1.21342(17) 0.10260(16) 0.77515(18) 0.0202(5) Uani 1 1 d . .
H49 H 1.272027 0.095617 0.782955 0.024 Uiso 1 1 calc R U
C56 C 0.76084(18) 0.14231(15) 0.70529(17) 0.0186(5) Uani 1 1 d . .
H56 H 0.701782 0.147329 0.694551 0.022 Uiso 1 1 calc R U
C51 C 0.4856(3) 0.1978(3) 0.8424(3) 0.0531(11) Uani 1 1 d . .
C52 C 0.4298(3) 0.1722(3) 0.8927(3) 0.0559(12) Uani 1 1 d . .
H52 H 0.391792 0.205383 0.909554 0.067 Uiso 1 1 calc R U
C53 C 0.4305(3) 0.0999(4) 0.9171(4) 0.0724(16) Uani 1 1 d . .
H53 H 0.393283 0.083871 0.951121 0.087 Uiso 1 1 calc R U
C54 C 0.5426(4) 0.0740(4) 0.8442(4) 0.0799(19) Uani 1 1 d . .
H54 H 0.581698 0.040990 0.828968 0.096 Uiso 1 1 calc R U
C55 C 0.4858(4) 0.0491(4) 0.8922(5) 0.090(2) Uani 1 1 d . .
H55 H 0.484616 -0.001028 0.907663 0.108 Uiso 1 1 calc R U
C62 C 0.4848(3) 0.2764(3) 0.8118(4) 0.0730(15) Uani 1 1 d . .
H62A H 0.441579 0.282235 0.759255 0.109 Uiso 1 1 calc R U
H62B H 0.539581 0.288643 0.800400 0.109 Uiso 1 1 calc R U
H62C H 0.472882 0.309219 0.856069 0.109 Uiso 1 1 calc R U
O9 O 0.96387(13) 0.06277(10) 0.35238(12) 0.0208(4) Uani 1 1 d . .

loop_
_atom_site_aniso_label
_atom_site_aniso_U_11
_atom_site_aniso_U_22
_atom_site_aniso_U_33
_atom_site_aniso_U_23
_atom_site_aniso_U_13
_atom_site_aniso_U_12
C61 0.033(2) 0.114(5) 0.044(2) -0.018(3) 0.0000(18) 0.001(3)
C42 0.0270(14) 0.0156(13) 0.0133(12) -0.0020(10) 0.0048(10) -0.0030(11)
C45 0.0195(13) 0.0160(13) 0.0145(12) -0.0020(10) 0.0044(10) -0.0017(10)
C46 0.0217(13) 0.0106(12) 0.0152(12) -0.0018(9) 0.0066(10) 0.0011(10)
C43 0.0223(13) 0.0141(12) 0.0109(11) -0.0021(9) 0.0061(9) -0.0007(10)
N5 0.0202(11) 0.0193(12) 0.0174(11) 0.0004(9) 0.0054(9) 0.0016(9)
C26 0.0210(13) 0.0194(13) 0.0158(12) 0.0011(10) 0.0061(10) 0.0001(11)
C28 0.0250(15) 0.0259(15) 0.0381(17) 0.0073(13) 0.0175(13) 0.0033(12)
O23 0.0233(10) 0.0180(9) 0.0187(9) 0.0007(7) 0.0035(7) -0.0017(8)
Cd1 0.02187(11) 0.01304(10) 0.01563(10) -0.00032(6) 0.00654(7) -0.00238(7)
Cd2 0.01858(10) 0.01254(10) 0.01321(10) 0.00041(6) 0.00675(7) 0.00071(6)
O3 0.0257(10) 0.0200(10) 0.0191(9) 0.0001(8) 0.0055(8) 0.0008(8)
O10 0.0286(10) 0.0166(9) 0.0124(8) 0.0024(7) 0.0072(7) 0.0008(8)
N4 0.0188(11) 0.0209(12) 0.0242(12) 0.0025(9) 0.0088(9) 0.0006(9)
O6 0.0360(11) 0.0153(9) 0.0152(9) -0.0007(7) 0.0099(8) -0.0033(8)
O2 0.0313(11) 0.0315(12) 0.0400(13) -0.0222(10) 0.0178(10) -0.0060(10)
N6 0.0186(11) 0.0186(11) 0.0184(11) 0.0012(9) 0.0063(9) -0.0004(9)
C8 0.0182(13) 0.0206(13) 0.0198(13) 0.0002(11) 0.0070(10) -0.0006(11)
C9 0.0225(13) 0.0161(13) 0.0189(13) 0.0026(10) 0.0075(10) 0.0018(10)
N2 0.0180(11) 0.0200(12) 0.0215(11) 0.0004(9) 0.0075(9) 0.0005(9)
C11 0.0226(14) 0.0242(15) 0.0238(14) -0.0005(11) 0.0068(11) -0.0010(11)
C12 0.0190(13) 0.0164(13) 0.0171(12) 0.0008(10) 0.0041(10) 0.0009(10)
N1 0.0193(11) 0.0168(11) 0.0159(10) 0.0006(9) 0.0062(8) 0.0002(9)
C14 0.0238(14) 0.0169(13) 0.0261(14) 0.0047(11) 0.0073(11) 0.0004(11)
C15 0.0187(13) 0.0232(15) 0.0215(13) 0.0003(11) 0.0068(10) 0.0008(11)
C16 0.0191(13) 0.0201(13) 0.0176(12) 0.0022(10) 0.0064(10) 0.0013(11)
C17 0.0216(13) 0.0219(14) 0.0227(13) 0.0027(11) 0.0082(11) 0.0038(11)
C18 0.0282(16) 0.0251(16) 0.0372(18) 0.0120(13) 0.0176(13) 0.0012(12)
C19 0.0199(13) 0.0159(13) 0.0181(12) 0.0006(10) 0.0050(10) 0.0009(10)
C20 0.0232(15) 0.0254(16) 0.0425(18) 0.0055(13) 0.0154(13) 0.0023(12)
C21 0.0212(13) 0.0170(13) 0.0202(13) 0.0004(10) 0.0060(10) -0.0004(11)
C22 0.0200(13) 0.0197(13) 0.0164(12) 0.0018(10) 0.0042(10) 0.0013(11)
C23 0.0170(13) 0.0184(13) 0.0415(17) 0.0045(12) 0.0146(12) 0.0069(11)
C24 0.0242(14) 0.0190(14) 0.0239(14) 0.0036(11) 0.0075(11) 0.0043(11)
N7 0.0340(15) 0.0454(18) 0.0460(18) -0.0044(14) 0.0167(13) -0.0036(13)
C27 0.0237(15) 0.0300(17) 0.0431(19) -0.0050(14) 0.0139(13) 0.0003(13)
O11 0.0248(10) 0.0134(9) 0.0187(9) 0.0003(7) 0.0092(8) -0.0023(7)
O1 0.0273(10) 0.0144(9) 0.0232(10) -0.0002(7) 0.0082(8) -0.0032(8)
O8 0.0257(10) 0.0175(9) 0.0126(8) 0.0017(7) 0.0067(7) 0.0054(8)
O5 0.0264(10) 0.0190(9) 0.0140(9) 0.0034(7) 0.0048(7) -0.0053(8)
O4 0.0293(11) 0.0172(10) 0.0313(11) 0.0034(8) -0.0002(9) -0.0005(8)
C36 0.0168(12) 0.0105(12) 0.0181(12) 0.0025(9) 0.0075(10) 0.0032(9)
C30 0.0210(13) 0.0115(11) 0.0149(12) 0.0005(9) 0.0053(10) 0.0002(10)
C29 0.0217(13) 0.0153(12) 0.0126(12) 0.0017(10) 0.0074(10) 0.0061(10)
C39 0.0198(13) 0.0143(12) 0.0101(11) -0.0022(9) 0.0057(9) -0.0010(10)
C40 0.0197(13) 0.0113(12) 0.0106(11) -0.0020(9) 0.0051(9) -0.0008(9)
C41 0.0212(13) 0.0160(12) 0.0157(12) 0.0021(10) 0.0034(10) 0.0017(10)
C44 0.0221(13) 0.0147(12) 0.0161(12) -0.0019(10) 0.0083(10) -0.0045(10)
C50 0.0179(13) 0.0118(12) 0.0141(12) 0.0014(9) 0.0059(10) -0.0012(9)
C47 0.0224(13) 0.0199(13) 0.0178(13) -0.0020(10) 0.0116(10) -0.0003(11)
C48 0.0205(13) 0.0198(13) 0.0166(13) 0.0007(10) 0.0026(10) 0.0020(11)
C49 0.0174(12) 0.0230(14) 0.0207(13) -0.0017(11) 0.0054(10) 0.0007(11)
C56 0.0204(13) 0.0177(13) 0.0186(13) -0.0011(10) 0.0061(10) -0.0008(11)
C51 0.034(2) 0.070(3) 0.050(2) -0.009(2) -0.0036(17) -0.007(2)
C52 0.034(2) 0.074(3) 0.055(3) -0.011(2) -0.0005(18) 0.005(2)
C53 0.046(3) 0.090(4) 0.070(3) 0.015(3) -0.010(2) -0.006(3)
C54 0.073(4) 0.076(4) 0.072(4) -0.027(3) -0.024(3) 0.023(3)
C55 0.080(4) 0.068(4) 0.100(5) 0.001(3) -0.029(4) -0.004(3)
C62 0.059(3) 0.079(4) 0.077(4) -0.007(3) 0.008(3) 0.000(3)
O9 0.0294(10) 0.0133(9) 0.0211(9) -0.0027(7) 0.0088(8) -0.0023(8)

loop_
_atom_type_symbol
_atom_type_description
_atom_type_scat_dispersion_real
_atom_type_scat_dispersion_imag
_atom_type_scat_source
C C 0.0181 0.0091 'International Tables Vol C Tables 4.2.6.8 and 6.1.1.4'
N N 0.0311 0.0180 'International Tables Vol C Tables 4.2.6.8 and 6.1.1.4'
O O 0.0492 0.0322 'International Tables Vol C Tables 4.2.6.8 and 6.1.1.4'
Cd Cd 0.1185 4.6533 'International Tables Vol C Tables 4.2.6.8 and 6.1.1.4'
H H 0.0000 0.0000 'International Tables Vol C Tables 4.2.6.8 and 6.1.1.4'

loop_
_geom_angle_atom_site_label_1
_geom_angle_atom_site_label_2
_geom_angle_atom_site_label_3
_geom_angle
_geom_angle_site_symmetry_1
_geom_angle_site_symmetry_3
C54 C61 C51 121.8(5) . .
O1 C42 O2 120.9(3) 2_746 2_746
O1 C42 C43 121.8(2) 2_746 .
O2 C42 C43 117.4(2) 2_746 .
O11 C45 O6 122.3(2) 4_566 4_566
O11 C45 C46 120.3(2) 4_566 .
O6 C45 C46 117.3(2) 4_566 .
C48 C46 C50 121.2(2) . .
C48 C46 C45 116.3(2) . .
C50 C46 C45 122.5(2) . .
C44 C43 C40 120.4(2) . .
C44 C43 C42 115.9(2) . .
C40 C43 C42 123.7(2) . .
C14 N5 C26 118.0(2) . .
C14 N5 Cd2 118.86(18) . 3_756
C26 N5 Cd2 122.56(18) . 3_756
N5 C26 C21 122.6(2) . .
C18 C28 C21 118.9(3) . .
O5 Cd1 O6 130.15(7) . .
O5 Cd1 O2 149.83(8) . .
O6 Cd1 O2 79.12(8) . .
O5 Cd1 O3 86.10(7) . .
O6 Cd1 O3 87.81(7) . .
O2 Cd1 O3 88.32(8) . .
O5 Cd1 O4 84.90(7) . .
O6 Cd1 O4 80.27(8) . .
O2 Cd1 O4 110.72(8) . .
O3 Cd1 O4 154.88(7) . .
O5 Cd1 O1 108.52(7) . .
O6 Cd1 O1 114.25(6) . .
O2 Cd1 O1 53.65(7) . .
O3 Cd1 O1 127.19(7) . .
O4 Cd1 O1 77.93(7) . .
O10 Cd2 O9 95.81(7) . .
O10 Cd2 O11 88.86(7) . .
O9 Cd2 O11 168.39(7) . .
O10 Cd2 N1 93.07(7) . .
O9 Cd2 N1 87.90(8) . .
O11 Cd2 N1 81.23(7) . .
O10 Cd2 O8 163.82(7) . .
O9 Cd2 O8 86.33(7) . .
O11 Cd2 O8 92.14(7) . .
N1 Cd2 O8 103.05(7) . .
O10 Cd2 N5 85.22(7) . 3_756
O9 Cd2 N5 89.82(8) . 3_756
O11 Cd2 N5 101.18(8) . 3_756
N1 Cd2 N5 177.00(8) . 3_756
O8 Cd2 N5 78.74(7) . 3_756
C29 O10 Cd2 129.44(17) . .
C8 N4 C22 114.9(2) . .
C45 O6 Cd1 107.89(16) 4_565 .
C42 O2 Cd1 96.85(17) 2_756 .
C22 N6 C19 114.7(2) . .
N2 C8 N4 125.5(2) . .
N2 C8 C15 117.7(2) . .
N4 C8 C15 116.6(2) . .
N1 C9 C24 122.6(3) . .
C8 N2 C19 114.7(2) . .
C15 C11 N7 118.8(3) . .
N1 C12 C16 122.7(3) . .
C12 N1 C9 118.6(2) . .
C12 N1 Cd2 121.95(18) . .
C9 N1 Cd2 119.10(18) . .
N5 C14 C18 123.0(3) . .
C11 C15 C20 118.2(3) . .
C11 C15 C8 121.6(3) . .
C20 C15 C8 120.2(3) . .
C12 C16 C17 117.8(3) . .
C12 C16 C22 121.7(2) . .
C17 C16 C22 120.4(2) . .
C24 C17 C16 119.5(3) . .
C28 C18 C14 118.9(3) . .
N2 C19 N6 125.1(2) . .
N2 C19 C21 116.7(2) . .
N6 C19 C21 118.1(2) . .
C23 C20 C15 123.5(3) . .
C26 C21 C28 118.6(3) . .
C26 C21 C19 121.4(2) . .
C28 C21 C19 119.8(3) . .
N6 C22 N4 124.9(3) . .
N6 C22 C16 119.0(2) . .
N4 C22 C16 116.0(2) . .
C27 C23 C20 117.4(3) . .
C17 C24 C9 118.9(3) . .
C27 N7 C11 118.4(3) . .
C23 C27 N7 123.6(3) . .
C45 O11 Cd2 144.62(18) 4_565 .
C42 O1 Cd1 87.71(16) 2_756 .
C36 O8 Cd2 139.41(17) 4_565 .
C36 O5 Cd1 108.56(16) . .
O8 C36 O5 123.8(2) 4_566 .
O8 C36 C39 119.6(2) 4_566 .
O5 C36 C39 116.5(2) . .
C47 C30 C50 120.2(2) . .
C47 C30 C29 115.3(2) . .
C50 C30 C29 124.4(2) . .
O23 C29 O10 126.3(2) . .
O23 C29 C30 119.8(2) . .
O10 C29 C30 113.7(2) . .
C41 C39 C40 121.7(2) . .
C41 C39 C36 116.1(2) . .
C40 C39 C36 122.2(2) . .
C39 C40 C43 117.3(2) . .
C39 C40 C50 119.6(2) . .
C43 C40 C50 123.1(2) . .
C56 C41 C39 120.1(2) . .
C56 C44 C43 121.0(2) . .
C30 C50 C46 117.7(2) . .
C30 C50 C40 121.1(2) . .
C46 C50 C40 121.2(2) . .
C49 C47 C30 121.3(2) . .
C49 C48 C46 120.2(2) . .
C48 C49 C47 119.3(3) . .
C44 C56 C41 119.4(3) . .
C52 C51 C61 117.6(5) . .
C52 C51 C62 122.2(5) . .
C61 C51 C62 120.2(5) . .
C53 C52 C51 120.6(5) . .
C52 C53 C55 121.0(6) . .
C61 C54 C55 120.0(6) . .
C54 C55 C53 119.0(6) . .

loop_
_geom_bond_atom_site_label_1
_geom_bond_atom_site_label_2
_geom_bond_distance
_geom_bond_site_symmetry_2
C61 C54 1.346(9) .
C61 C51 1.392(7) .
C42 O1 1.255(3) 2_746
C42 O2 1.261(3) 2_746
C42 C43 1.512(4) .
C45 O11 1.253(3) 4_566
C45 O6 1.268(3) 4_566
C45 C46 1.500(4) .
C46 C48 1.391(4) .
C46 C50 1.410(4) .
C43 C44 1.392(4) .
C43 C40 1.414(4) .
N5 C14 1.344(4) .
N5 C26 1.345(4) .
N5 Cd2 2.355(2) 3_756
C26 C21 1.391(4) .
C28 C18 1.380(4) .
C28 C21 1.396(4) .
O23 C29 1.238(3) .
Cd1 O5 2.2198(19) .
Cd1 O6 2.2890(19) .
Cd1 O2 2.316(2) .
Cd1 O3 2.326(2) .
Cd1 O4 2.362(2) .
Cd1 O1 2.5161(19) .
Cd2 O10 2.2562(18) .
Cd2 O9 2.2837(19) .
Cd2 O11 2.2949(18) .
Cd2 N1 2.331(2) .
Cd2 O8 2.3337(18) .
O10 C29 1.280(3) .
N4 C8 1.331(4) .
N4 C22 1.351(4) .
N6 C22 1.332(4) .
N6 C19 1.343(3) .
C8 N2 1.329(4) .
C8 C15 1.491(4) .
C9 N1 1.348(4) .
C9 C24 1.390(4) .
N2 C19 1.347(3) .
C11 C15 1.388(4) .
C11 N7 1.389(4) .
C12 N1 1.335(4) .
C12 C16 1.399(4) .
C14 C18 1.385(4) .
C15 C20 1.391(4) .
C16 C17 1.407(4) .
C16 C22 1.470(4) .
C17 C24 1.372(4) .
C19 C21 1.483(4) .
C20 C23 1.335(4) .
C23 C27 1.335(4) .
N7 C27 1.382(5) .
O8 C36 1.261(3) 4_565
O5 C36 1.260(3) .
C36 C39 1.505(3) .
C30 C47 1.394(4) .
C30 C50 1.402(4) .
C30 C29 1.517(3) .
C39 C41 1.388(4) .
C39 C40 1.405(4) .
C40 C50 1.502(4) .
C41 C56 1.389(4) .
C44 C56 1.386(4) .
C47 C49 1.381(4) .
C48 C49 1.386(4) .
C51 C52 1.395(7) .
C51 C62 1.484(7) .
C52 C53 1.348(7) .
C53 C55 1.385(9) .
C54 C55 1.380(10) .
